data_7217285
loop_
_publ_author_name
'S\"ohner, T.'
'Braun, F.'
'Over, L. C.'
'Mehlhose, S.'
'Rominger, F.'
'Straub, B. F.'

_publ_section_title
;
 Halogen-free water-stable aluminates as replacement for persistent
 fluorinated weakly-coordinating anions
;
_journal_issue 11
_journal_name_full 'Green Chem.'
_journal_page_first 4696
_journal_paper_doi 10.1039/C4GC00928B
_journal_volume 16
_journal_year 2014
_chemical_formula_sum 'C94 H142 Al Au N2 O4 S'
_chemical_formula_weight 1620.10
_chemical_name_common IPrAuSMe2-Aletbat
_chemical_name_systematic
;
 ?
;
_space_group_IT_number 29
_symmetry_cell_setting orthorhombic
_symmetry_space_group_name_Hall 'P 2c -2ac'
_symmetry_space_group_name_H-M 'P c a 21'
_atom_sites_solution_hydrogens geom
_atom_sites_solution_primary direct
_atom_sites_solution_secondary difmap
_audit_creation_method SHELXL-97
_cell_angle_alpha 90.00
_cell_angle_beta 90.00
_cell_angle_gamma 90.00
_cell_formula_units_Z 4
_cell_length_a 24.5162(13)
_cell_length_b 14.2702(7)
_cell_length_c 27.0151(13)
_cell_measurement_reflns_used 4677
_cell_measurement_temperature 200(2)
_cell_measurement_theta_max 24.86
_cell_measurement_theta_min 2.24
_cell_volume 9451.3(8)
_computing_cell_refinement 'Bruker SAINT'
_computing_data_collection 'Bruker APEX2'
_computing_data_reduction 'Bruker SAINT'
_computing_molecular_graphics 'Bruker SHELXTL'
_computing_publication_material 'Bruker SHELXTL'
_computing_structure_refinement 'SHELXL-97 (Sheldrick, 2008)'
_computing_structure_solution 'SHELXS-97 (Sheldrick, 2008)'
_diffrn_ambient_temperature 200(2)
_diffrn_measured_fraction_theta_full 1.000
_diffrn_measured_fraction_theta_max 1.000
_diffrn_measurement_device_type 'Bruker APEX'
_diffrn_measurement_method '\f and \w scans'
_diffrn_radiation_monochromator graphite
_diffrn_radiation_source 'fine-focus sealed tube'
_diffrn_radiation_type MoK\a
_diffrn_radiation_wavelength 0.71073
_diffrn_reflns_av_R_equivalents 0.1234
_diffrn_reflns_av_sigmaI/netI 0.1107
_diffrn_reflns_limit_h_max 26
_diffrn_reflns_limit_h_min -26
_diffrn_reflns_limit_k_max 15
_diffrn_reflns_limit_k_min -15
_diffrn_reflns_limit_l_max 26
_diffrn_reflns_limit_l_min -28
_diffrn_reflns_number 58906
_diffrn_reflns_theta_full 22.21
_diffrn_reflns_theta_max 22.21
_diffrn_reflns_theta_min 1.43
_exptl_absorpt_coefficient_mu 1.634
_exptl_absorpt_correction_T_max 0.9681
_exptl_absorpt_correction_T_min 0.7151
_exptl_absorpt_correction_type multi-scan
_exptl_absorpt_process_details
;
Sheldrick, G. M. (2008). <i>SADABS</i>. University of G\"ottingen, Germany.
;
_exptl_crystal_colour colourless
_exptl_crystal_density_diffrn 1.139
_exptl_crystal_density_method 'not measured'
_exptl_crystal_description plate
_exptl_crystal_F_000 3440
_exptl_crystal_size_max 0.22
_exptl_crystal_size_mid 0.18
_exptl_crystal_size_min 0.02
_refine_diff_density_max 1.416
_refine_diff_density_min -1.282
_refine_diff_density_rms 0.092
_refine_ls_abs_structure_details 'Flack H D (1983), Acta Cryst. A39, 876-881'
_refine_ls_abs_structure_Flack -0.004(8)
_refine_ls_extinction_method none
_refine_ls_goodness_of_fit_ref 1.023
_refine_ls_hydrogen_treatment constr
_refine_ls_matrix_type full
_refine_ls_number_parameters 958
_refine_ls_number_reflns 11694
_refine_ls_number_restraints 2292
_refine_ls_restrained_S_all 0.964
_refine_ls_R_factor_all 0.0908
_refine_ls_R_factor_gt 0.0586
_refine_ls_shift/su_max 0.007
_refine_ls_shift/su_mean 0.000
_refine_ls_structure_factor_coef Fsqd
_refine_ls_weighting_details 'calc w=1/[\s^2^(Fo^2^)+(0.0363P)^2^+6.8234P] where P=(Fo^2^+2Fc^2^)/3'
_refine_ls_weighting_scheme calc
_refine_ls_wR_factor_gt 0.1074
_refine_ls_wR_factor_ref 0.1213
_reflns_number_gt 8458
_reflns_number_total 11694
_reflns_threshold_expression >2sigma(I)
_cod_data_source_file c4gc00928b2.cif
_cod_data_source_block tis18
_cod_depositor_comments
;
The following automatic conversions were performed:

'_symmetry_cell_setting' value 'Orthorhombic' changed to
'orthorhombic' according to
/usr/data/users/saulius/crontab/automatic-downloads/rss-feeds/RSC/lib/dictionaries/cif_core.dic
dictionary named 'cif_core.dic' version 2.4.2 from 2011-04-26.

Automatic conversion script
Id: cif_fix_values 2281 2013-09-26 08:29:07Z andrius 

 Adding full bibliography for 7217280--7217291.cif.
;
_cod_original_sg_symbol_H-M Pca2(1)
_cod_database_code 7217285

loop_
_symmetry_equiv_pos_as_xyz
'x, y, z'
'-x, -y, z+1/2'
'x+1/2, -y, z'
'-x+1/2, y, z+1/2'

loop_
_atom_site_label
_atom_site_type_symbol
_atom_site_fract_x
_atom_site_fract_y
_atom_site_fract_z
_atom_site_U_iso_or_equiv
_atom_site_adp_type
_atom_site_occupancy
_atom_site_symmetry_multiplicity
_atom_site_calc_flag
_atom_site_refinement_flags
_atom_site_disorder_assembly
_atom_site_disorder_group
Au1 Au 0.402629(14) -0.30172(2) 0.43341(3) 0.03533(12) Uani 1 1 d U . .
S1 S 0.36008(12) -0.4436(2) 0.44787(9) 0.0454(9) Uani 1 1 d U . .
C1 C 0.4406(4) -0.1824(7) 0.4241(4) 0.036(3) Uani 1 1 d U . .
N2 N 0.4463(3) -0.1120(6) 0.4578(3) 0.0255(18) Uani 1 1 d U . .
C3 C 0.4774(4) -0.0375(6) 0.4391(4) 0.031(2) Uani 1 1 d U . .
H3 H 0.4868 0.0187 0.4560 0.037 Uiso 1 1 calc R . .
C4 C 0.4915(5) -0.0610(8) 0.3929(4) 0.042(3) Uani 1 1 d U . .
H4 H 0.5123 -0.0246 0.3703 0.050 Uiso 1 1 calc R . .
N5 N 0.4695(3) -0.1492(6) 0.3845(3) 0.0295(19) Uani 1 1 d U . .
C6 C 0.4079(5) -0.5032(9) 0.4869(6) 0.085(5) Uani 1 1 d U . .
H6A H 0.4371 -0.5299 0.4665 0.127 Uiso 1 1 calc R . .
H6B H 0.3892 -0.5536 0.5048 0.127 Uiso 1 1 calc R . .
H6C H 0.4235 -0.4588 0.5106 0.127 Uiso 1 1 calc R . .
C7 C 0.3049(4) -0.4165(9) 0.4910(4) 0.061(4) Uani 1 1 d U . .
H7A H 0.2781 -0.3761 0.4746 0.092 Uiso 1 1 calc R . .
H7B H 0.3198 -0.3840 0.5199 0.092 Uiso 1 1 calc R . .
H7C H 0.2873 -0.4747 0.5016 0.092 Uiso 1 1 calc R . .
C11 C 0.4193(4) -0.1116(6) 0.5048(4) 0.028(2) Uani 1 1 d U . .
C12 C 0.3638(4) -0.0985(7) 0.5048(4) 0.039(2) Uani 1 1 d U . .
C13 C 0.3367(5) -0.1052(9) 0.5509(5) 0.048(3) Uani 1 1 d U . .
H13 H 0.2985 -0.0942 0.5524 0.058 Uiso 1 1 calc R . .
C14 C 0.3650(5) -0.1277(10) 0.5940(5) 0.063(4) Uani 1 1 d U . .
H14 H 0.3462 -0.1360 0.6245 0.076 Uiso 1 1 calc R . .
C15 C 0.4206(5) -0.1375(9) 0.5913(5) 0.051(3) Uani 1 1 d U . .
H15 H 0.4403 -0.1498 0.6209 0.062 Uiso 1 1 calc R . .
C16 C 0.4495(4) -0.1303(8) 0.5473(4) 0.034(3) Uani 1 1 d U . .
C17 C 0.3312(4) -0.0722(8) 0.4597(4) 0.045(3) Uani 1 1 d U . .
H17 H 0.3558 -0.0773 0.4302 0.054 Uiso 1 1 calc R . .
C19 C 0.5112(4) -0.1410(8) 0.5460(4) 0.038(3) Uani 1 1 d U . .
H19 H 0.5254 -0.0934 0.5221 0.046 Uiso 1 1 calc R . .
C21 C 0.4716(5) -0.1949(8) 0.3357(4) 0.039(2) Uani 1 1 d U . .
C22 C 0.5103(6) -0.2637(10) 0.3265(5) 0.051(3) Uani 1 1 d U . .
C23 C 0.5103(5) -0.3035(9) 0.2797(5) 0.067(4) Uani 1 1 d U . .
H23 H 0.5359 -0.3512 0.2716 0.080 Uiso 1 1 calc R . .
C24 C 0.4732(7) -0.2734(10) 0.2448(5) 0.078(4) Uani 1 1 d U . .
H24 H 0.4748 -0.2992 0.2124 0.094 Uiso 1 1 calc R . .
C25 C 0.4348(6) -0.2093(10) 0.2549(5) 0.075(4) Uani 1 1 d U . .
H25 H 0.4088 -0.1934 0.2302 0.090 Uiso 1 1 calc R . .
C26 C 0.4325(6) -0.1652(10) 0.3011(5) 0.057(3) Uani 1 1 d U . .
C27 C 0.5528(5) -0.2953(10) 0.3643(5) 0.065(3) Uani 1 1 d U . .
H27 H 0.5536 -0.2496 0.3923 0.078 Uiso 1 1 calc R . .
C29 C 0.3860(5) -0.0972(10) 0.3125(5) 0.067(3) Uani 1 1 d U . .
H29 H 0.3935 -0.0706 0.3460 0.081 Uiso 1 1 calc R . .
Al1 Al 0.58233(12) 0.2726(2) 0.48940(11) 0.0291(8) Uani 1 1 d U . .
O3 O 0.5284(3) 0.3103(5) 0.5246(2) 0.0431(19) Uani 1 1 d U . .
O4 O 0.6195(3) 0.3522(5) 0.4541(2) 0.0338(17) Uani 1 1 d U . .
O5 O 0.6274(3) 0.2184(4) 0.5282(2) 0.0315(17) Uani 1 1 d U . .
O6 O 0.5469(3) 0.2046(5) 0.4466(2) 0.0327(18) Uani 1 1 d U . .
C31 C 0.5049(4) 0.3634(8) 0.5602(4) 0.037(2) Uani 1 1 d U . .
C32 C 0.5161(5) 0.4601(8) 0.5609(4) 0.047(3) Uani 1 1 d U . .
C33 C 0.4904(6) 0.5149(9) 0.5967(4) 0.065(4) Uani 1 1 d U . .
H33 H 0.4976 0.5803 0.5975 0.077 Uiso 1 1 calc R . .
C34 C 0.4556(6) 0.4781(10) 0.6305(5) 0.072(4) Uani 1 1 d U . .
C35 C 0.4442(5) 0.3854(9) 0.6285(4) 0.061(3) Uani 1 1 d U . .
H35 H 0.4185 0.3610 0.6514 0.073 Uiso 1 1 calc R . .
C36 C 0.4677(4) 0.3236(8) 0.5949(4) 0.045(3) Uani 1 1 d U . .
C37 C 0.5545(5) 0.4998(8) 0.5234(4) 0.047(3) Uani 1 1 d U . .
H37A H 0.5494 0.5686 0.5222 0.057 Uiso 1 1 calc R . .
H37B H 0.5448 0.4744 0.4905 0.057 Uiso 1 1 calc R . .
C39 C 0.4543(4) 0.2196(8) 0.5942(3) 0.050(3) Uani 1 1 d DU . .
C41 C 0.6493(4) 0.4303(7) 0.4510(4) 0.032(3) Uani 1 1 d U . .
C42 C 0.6499(5) 0.4978(8) 0.4898(4) 0.043(3) Uani 1 1 d U . .
C43 C 0.6792(5) 0.5795(7) 0.4867(4) 0.044(3) Uani 1 1 d U . .
H43 H 0.6786 0.6227 0.5135 0.052 Uiso 1 1 calc R . .
C44 C 0.7107(4) 0.5999(8) 0.4436(5) 0.054(3) Uani 1 1 d U . .
C45 C 0.7090(5) 0.5369(7) 0.4064(4) 0.043(3) Uani 1 1 d U . .
H45 H 0.7291 0.5508 0.3773 0.051 Uiso 1 1 calc R . .
C46 C 0.6796(5) 0.4514(8) 0.4074(4) 0.038(3) Uani 1 1 d U . .
C47 C 0.6151(4) 0.4792(8) 0.5334(4) 0.044(3) Uani 1 1 d U . .
H47A H 0.6277 0.5183 0.5614 0.052 Uiso 1 1 calc R . .
H47B H 0.6191 0.4126 0.5431 0.052 Uiso 1 1 calc R . .
C48 C 0.7403(3) 0.6945(7) 0.4406(5) 0.060(3) Uani 1 1 d DU . .
C49 C 0.6821(4) 0.3823(6) 0.3627(4) 0.041(3) Uani 1 1 d DU . .
C51 C 0.6511(4) 0.1444(7) 0.5510(4) 0.030(2) Uani 1 1 d U . .
C52 C 0.6449(4) 0.0553(7) 0.5322(4) 0.031(2) Uani 1 1 d U . .
C53 C 0.6690(4) -0.0224(7) 0.5557(4) 0.039(3) Uani 1 1 d U . .
H53 H 0.6648 -0.0825 0.5410 0.047 Uiso 1 1 calc R . .
C54 C 0.6987(5) -0.0151(8) 0.5994(4) 0.041(3) Uani 1 1 d U A .
C55 C 0.7040(4) 0.0776(8) 0.6175(4) 0.041(3) Uani 1 1 d U . .
H55 H 0.7246 0.0864 0.6469 0.049 Uiso 1 1 calc R . .
C56 C 0.6815(4) 0.1565(8) 0.5956(4) 0.034(2) Uani 1 1 d U . .
C57 C 0.6111(4) 0.0402(7) 0.4861(4) 0.033(3) Uani 1 1 d U . .
H57A H 0.5745 0.0680 0.4908 0.040 Uiso 1 1 calc R . .
H57B H 0.6066 -0.0278 0.4802 0.040 Uiso 1 1 calc R . .
C58 C 0.7220(4) -0.0973(8) 0.6260(4) 0.053(3) Uani 1 1 d DU . .
C59 C 0.6917(4) 0.2548(7) 0.6173(3) 0.039(2) Uani 1 1 d DU . .
C61 C 0.5562(5) 0.1649(7) 0.4016(4) 0.031(2) Uani 1 1 d U . .
C62 C 0.6012(4) 0.1019(7) 0.3967(4) 0.032(2) Uani 1 1 d U . .
C63 C 0.6121(4) 0.0650(8) 0.3508(4) 0.037(3) Uani 1 1 d U . .
H63 H 0.6436 0.0270 0.3465 0.045 Uiso 1 1 calc R . .
C64 C 0.5782(5) 0.0818(8) 0.3104(4) 0.041(3) Uani 1 1 d U . .
C65 C 0.5333(5) 0.1376(8) 0.3169(4) 0.044(3) Uani 1 1 d U . .
H65 H 0.5100 0.1488 0.2894 0.053 Uiso 1 1 calc R . .
C66 C 0.5204(4) 0.1785(7) 0.3623(4) 0.033(2) Uani 1 1 d U . .
C67 C 0.6392(4) 0.0862(7) 0.4401(4) 0.038(2) Uani 1 1 d U . .
H67A H 0.6548 0.1473 0.4501 0.045 Uiso 1 1 calc R . .
H67B H 0.6696 0.0456 0.4292 0.045 Uiso 1 1 calc R . .
C68 C 0.5941(5) 0.0415(8) 0.2592(4) 0.060(3) Uani 1 1 d DU . .
C69 C 0.4681(4) 0.2411(7) 0.3665(3) 0.043(3) Uani 1 1 d DU . .
C171 C 0.3108(5) 0.0288(8) 0.4625(4) 0.070(4) Uani 1 1 d U . .
H17A H 0.2906 0.0441 0.4322 0.105 Uiso 1 1 calc R . .
H17B H 0.3419 0.0713 0.4659 0.105 Uiso 1 1 calc R . .
H17C H 0.2867 0.0358 0.4912 0.105 Uiso 1 1 calc R . .
C172 C 0.2831(5) -0.1364(9) 0.4512(5) 0.082(5) Uani 1 1 d U . .
H17D H 0.2638 -0.1172 0.4212 0.122 Uiso 1 1 calc R . .
H17E H 0.2584 -0.1327 0.4796 0.122 Uiso 1 1 calc R . .
H17F H 0.2961 -0.2010 0.4475 0.122 Uiso 1 1 calc R . .
C191 C 0.5394(5) -0.1228(9) 0.5955(4) 0.065(4) Uani 1 1 d U . .
H19A H 0.5285 -0.0611 0.6080 0.097 Uiso 1 1 calc R . .
H19B H 0.5790 -0.1243 0.5909 0.097 Uiso 1 1 calc R . .
H19C H 0.5286 -0.1712 0.6193 0.097 Uiso 1 1 calc R . .
C192 C 0.5287(6) -0.2368(10) 0.5268(6) 0.081(5) Uani 1 1 d U . .
H19D H 0.5107 -0.2492 0.4951 0.121 Uiso 1 1 calc R . .
H19E H 0.5182 -0.2851 0.5508 0.121 Uiso 1 1 calc R . .
H19F H 0.5683 -0.2377 0.5223 0.121 Uiso 1 1 calc R . .
C271 C 0.6094(5) -0.3009(11) 0.3414(6) 0.094(5) Uani 1 1 d U . .
H27A H 0.6197 -0.2393 0.3284 0.141 Uiso 1 1 calc R . .
H27B H 0.6091 -0.3467 0.3144 0.141 Uiso 1 1 calc R . .
H27C H 0.6358 -0.3204 0.3666 0.141 Uiso 1 1 calc R . .
C272 C 0.5379(6) -0.3934(10) 0.3846(5) 0.093(5) Uani 1 1 d U . .
H27D H 0.5653 -0.4129 0.4089 0.140 Uiso 1 1 calc R . .
H27E H 0.5370 -0.4385 0.3573 0.140 Uiso 1 1 calc R . .
H27F H 0.5020 -0.3908 0.4004 0.140 Uiso 1 1 calc R . .
C291 C 0.3868(7) -0.0150(11) 0.2764(6) 0.114(6) Uani 1 1 d U . .
H29A H 0.4229 0.0146 0.2769 0.172 Uiso 1 1 calc R . .
H29B H 0.3591 0.0309 0.2862 0.172 Uiso 1 1 calc R . .
H29C H 0.3789 -0.0377 0.2429 0.172 Uiso 1 1 calc R . .
C292 C 0.3308(7) -0.1466(13) 0.3156(7) 0.102(6) Uani 1 1 d U . .
H29D H 0.3026 -0.1009 0.3242 0.153 Uiso 1 1 calc R . .
H29E H 0.3324 -0.1954 0.3411 0.153 Uiso 1 1 calc R . .
H29F H 0.3222 -0.1751 0.2836 0.153 Uiso 1 1 calc R . .
C38 C 0.4271(6) 0.5468(10) 0.6679(5) 0.103(5) Uani 1 1 d DU . .
C381 C 0.3892(8) 0.6099(14) 0.6398(6) 0.208(11) Uani 1 1 d DU . .
H38A H 0.4101 0.6458 0.6153 0.312 Uiso 1 1 calc R . .
H38B H 0.3713 0.6531 0.6628 0.312 Uiso 1 1 calc R . .
H38C H 0.3616 0.5721 0.6228 0.312 Uiso 1 1 calc R . .
C382 C 0.3950(8) 0.4927(11) 0.7063(6) 0.180(9) Uani 1 1 d DU . .
H38D H 0.4199 0.4544 0.7260 0.270 Uiso 1 1 calc R . .
H38E H 0.3684 0.4521 0.6896 0.270 Uiso 1 1 calc R . .
H38F H 0.3757 0.5368 0.7279 0.270 Uiso 1 1 calc R . .
C383 C 0.4694(8) 0.6065(18) 0.6954(9) 0.277(13) Uani 1 1 d DU . .
H38G H 0.4934 0.5656 0.7146 0.415 Uiso 1 1 calc R . .
H38H H 0.4506 0.6501 0.7177 0.415 Uiso 1 1 calc R . .
H38I H 0.4910 0.6420 0.6713 0.415 Uiso 1 1 calc R . .
C391 C 0.4276(6) 0.1966(11) 0.5439(4) 0.086(5) Uani 1 1 d DU . .
H39A H 0.4187 0.1297 0.5426 0.130 Uiso 1 1 calc R . .
H39B H 0.4530 0.2121 0.5171 0.130 Uiso 1 1 calc R . .
H39C H 0.3941 0.2335 0.5401 0.130 Uiso 1 1 calc R . .
C392 C 0.4145(5) 0.1935(10) 0.6352(4) 0.082(4) Uani 1 1 d DU . .
H39D H 0.4071 0.1260 0.6339 0.123 Uiso 1 1 calc R . .
H39E H 0.3804 0.2282 0.6307 0.123 Uiso 1 1 calc R . .
H39F H 0.4305 0.2093 0.6674 0.123 Uiso 1 1 calc R . .
C393 C 0.5061(4) 0.1603(8) 0.6018(5) 0.068(4) Uani 1 1 d DU . .
H39G H 0.4964 0.0937 0.6014 0.102 Uiso 1 1 calc R . .
H39H H 0.5227 0.1762 0.6337 0.102 Uiso 1 1 calc R . .
H39I H 0.5320 0.1734 0.5750 0.102 Uiso 1 1 calc R . .
C481 C 0.7020(4) 0.7772(7) 0.4528(4) 0.070(4) Uani 1 1 d DU . .
H48A H 0.6837 0.7654 0.4844 0.105 Uiso 1 1 calc R . .
H48B H 0.6747 0.7836 0.4265 0.105 Uiso 1 1 calc R . .
H48C H 0.7234 0.8351 0.4551 0.105 Uiso 1 1 calc R . .
C482 C 0.7860(6) 0.6928(9) 0.4795(6) 0.070(4) Uani 1 1 d DU . .
H48D H 0.7703 0.6813 0.5123 0.105 Uiso 1 1 calc R . .
H48E H 0.8051 0.7532 0.4795 0.105 Uiso 1 1 calc R . .
H48F H 0.8119 0.6427 0.4714 0.105 Uiso 1 1 calc R . .
C483 C 0.7666(6) 0.7133(10) 0.3898(5) 0.079(4) Uani 1 1 d DU . .
H48G H 0.7383 0.7149 0.3643 0.119 Uiso 1 1 calc R . .
H48H H 0.7927 0.6632 0.3822 0.119 Uiso 1 1 calc R . .
H48I H 0.7857 0.7736 0.3906 0.119 Uiso 1 1 calc R . .
C491 C 0.6250(4) 0.3652(9) 0.3438(4) 0.055(3) Uani 1 1 d DU . .
H49A H 0.6093 0.4244 0.3322 0.083 Uiso 1 1 calc R . .
H49B H 0.6025 0.3399 0.3706 0.083 Uiso 1 1 calc R . .
H49C H 0.6262 0.3203 0.3164 0.083 Uiso 1 1 calc R . .
C492 C 0.7083(5) 0.2917(7) 0.3798(4) 0.054(3) Uani 1 1 d DU . .
H49D H 0.7454 0.3045 0.3916 0.080 Uiso 1 1 calc R . .
H49E H 0.7099 0.2474 0.3521 0.080 Uiso 1 1 calc R . .
H49F H 0.6867 0.2646 0.4067 0.080 Uiso 1 1 calc R . .
C493 C 0.7152(5) 0.4242(8) 0.3200(4) 0.063(4) Uani 1 1 d DU . .
H49G H 0.6977 0.4821 0.3087 0.094 Uiso 1 1 calc R . .
H49H H 0.7167 0.3792 0.2926 0.094 Uiso 1 1 calc R . .
H49I H 0.7523 0.4380 0.3314 0.094 Uiso 1 1 calc R . .
C581 C 0.7830(6) -0.0837(19) 0.6321(13) 0.097(9) Uani 0.60(2) 1 d PDU A 1
H58A H 0.7984 -0.1373 0.6500 0.145 Uiso 0.60(2) 1 calc PR A 1
H58B H 0.7899 -0.0261 0.6508 0.145 Uiso 0.60(2) 1 calc PR A 1
H58C H 0.8001 -0.0791 0.5994 0.145 Uiso 0.60(2) 1 calc PR A 1
C582 C 0.7144(13) -0.1915(12) 0.5982(9) 0.086(8) Uani 0.60(2) 1 d PDU A 1
H58D H 0.7301 -0.2425 0.6179 0.130 Uiso 0.60(2) 1 calc PR A 1
H58E H 0.7329 -0.1884 0.5661 0.130 Uiso 0.60(2) 1 calc PR A 1
H58F H 0.6754 -0.2032 0.5931 0.130 Uiso 0.60(2) 1 calc PR A 1
C583 C 0.6910(10) -0.1063(19) 0.6748(7) 0.077(8) Uani 0.60(2) 1 d PDU A 1
H58G H 0.7054 -0.1596 0.6936 0.115 Uiso 0.60(2) 1 calc PR A 1
H58H H 0.6522 -0.1164 0.6680 0.115 Uiso 0.60(2) 1 calc PR A 1
H58I H 0.6955 -0.0487 0.6942 0.115 Uiso 0.60(2) 1 calc PR A 1
C591 C 0.6367(4) 0.3004(8) 0.6321(4) 0.050(3) Uani 1 1 d DU . .
H59A H 0.6184 0.2613 0.6569 0.075 Uiso 1 1 calc R . .
H59B H 0.6134 0.3060 0.6028 0.075 Uiso 1 1 calc R . .
H59C H 0.6434 0.3628 0.6460 0.075 Uiso 1 1 calc R . .
C592 C 0.7210(4) 0.3175(7) 0.5791(4) 0.050(3) Uani 1 1 d DU . .
H59D H 0.7563 0.2895 0.5705 0.075 Uiso 1 1 calc R . .
H59E H 0.7270 0.3799 0.5934 0.075 Uiso 1 1 calc R . .
H59F H 0.6985 0.3231 0.5493 0.075 Uiso 1 1 calc R . .
C593 C 0.7270(5) 0.2542(8) 0.6643(4) 0.056(3) Uani 1 1 d DU . .
H59G H 0.7630 0.2281 0.6566 0.085 Uiso 1 1 calc R . .
H59H H 0.7093 0.2157 0.6898 0.085 Uiso 1 1 calc R . .
H59I H 0.7312 0.3184 0.6766 0.085 Uiso 1 1 calc R . .
C681 C 0.6422(6) 0.0993(11) 0.2406(5) 0.124(6) Uani 1 1 d DU . .
H68A H 0.6312 0.1650 0.2373 0.186 Uiso 1 1 calc R . .
H68B H 0.6540 0.0754 0.2083 0.186 Uiso 1 1 calc R . .
H68C H 0.6725 0.0946 0.2642 0.186 Uiso 1 1 calc R . .
C682 C 0.5471(6) 0.0499(11) 0.2219(5) 0.125(6) Uani 1 1 d DU . .
H68D H 0.5363 0.1158 0.2188 0.187 Uiso 1 1 calc R . .
H68E H 0.5159 0.0129 0.2335 0.187 Uiso 1 1 calc R . .
H68F H 0.5591 0.0264 0.1896 0.187 Uiso 1 1 calc R . .
C683 C 0.6106(7) -0.0611(8) 0.2636(5) 0.103(6) Uani 1 1 d DU . .
H68G H 0.5797 -0.0978 0.2758 0.154 Uiso 1 1 calc R . .
H68H H 0.6412 -0.0668 0.2868 0.154 Uiso 1 1 calc R . .
H68I H 0.6217 -0.0846 0.2311 0.154 Uiso 1 1 calc R . .
C691 C 0.4304(4) 0.1930(8) 0.4034(4) 0.064(3) Uani 1 1 d DU . .
H69A H 0.4491 0.1868 0.4353 0.095 Uiso 1 1 calc R . .
H69B H 0.4205 0.1308 0.3910 0.095 Uiso 1 1 calc R . .
H69C H 0.3973 0.2307 0.4077 0.095 Uiso 1 1 calc R . .
C692 C 0.4380(5) 0.2523(10) 0.3174(4) 0.072(4) Uani 1 1 d DU . .
H69D H 0.4620 0.2832 0.2934 0.108 Uiso 1 1 calc R . .
H69E H 0.4053 0.2905 0.3225 0.108 Uiso 1 1 calc R . .
H69F H 0.4275 0.1904 0.3049 0.108 Uiso 1 1 calc R . .
C693 C 0.4816(5) 0.3400(7) 0.3855(5) 0.079(4) Uani 1 1 d DU . .
H69G H 0.5007 0.3355 0.4172 0.119 Uiso 1 1 calc R . .
H69H H 0.4477 0.3756 0.3899 0.119 Uiso 1 1 calc R . .
H69I H 0.5049 0.3721 0.3614 0.119 Uiso 1 1 calc R . .
C584 C 0.6754(10) -0.157(3) 0.6462(16) 0.086(11) Uani 0.40(2) 1 d PDU A 2
H58J H 0.6904 -0.2106 0.6643 0.130 Uiso 0.40(2) 1 calc PR A 2
H58K H 0.6529 -0.1795 0.6186 0.130 Uiso 0.40(2) 1 calc PR A 2
H58L H 0.6529 -0.1191 0.6685 0.130 Uiso 0.40(2) 1 calc PR A 2
C585 C 0.7593(16) -0.067(2) 0.6691(12) 0.078(13) Uani 0.40(2) 1 d PDU A 2
H58M H 0.7737 -0.1228 0.6859 0.116 Uiso 0.40(2) 1 calc PR A 2
H58N H 0.7383 -0.0294 0.6927 0.116 Uiso 0.40(2) 1 calc PR A 2
H58O H 0.7897 -0.0297 0.6562 0.116 Uiso 0.40(2) 1 calc PR A 2
C586 C 0.7569(17) -0.156(3) 0.5905(10) 0.087(12) Uani 0.40(2) 1 d PDU A 2
H58P H 0.7724 -0.2097 0.6084 0.131 Uiso 0.40(2) 1 calc PR A 2
H58Q H 0.7865 -0.1175 0.5771 0.131 Uiso 0.40(2) 1 calc PR A 2
H58R H 0.7341 -0.1790 0.5632 0.131 Uiso 0.40(2) 1 calc PR A 2
C71 C 0.2793(15) -0.589(3) 0.1777(18) 0.49(3) Uani 1 1 d DU . .
H71A H 0.2735 -0.6147 0.1444 0.739 Uiso 1 1 calc R . .
H71B H 0.2584 -0.5310 0.1814 0.739 Uiso 1 1 calc R . .
H71C H 0.2670 -0.6348 0.2024 0.739 Uiso 1 1 calc R . .
C72 C 0.3397(15) -0.569(3) 0.1853(10) 0.349(16) Uani 1 1 d DU . .
H72A H 0.3624 -0.6213 0.1729 0.419 Uiso 1 1 calc R . .
H72B H 0.3505 -0.5106 0.1681 0.419 Uiso 1 1 calc R . .
C73 C 0.3453(18) -0.559(2) 0.2399(11) 0.329(14) Uani 1 1 d DU . .
H73A H 0.3091 -0.5480 0.2550 0.394 Uiso 1 1 calc R . .
H73B H 0.3609 -0.6166 0.2542 0.394 Uiso 1 1 calc R . .
C74 C 0.3807(15) -0.480(2) 0.2503(10) 0.273(13) Uani 1 1 d DU . .
H74A H 0.3666 -0.4231 0.2338 0.327 Uiso 1 1 calc R . .
H74B H 0.4177 -0.4929 0.2374 0.327 Uiso 1 1 calc R . .
C75 C 0.3834(9) -0.4642(16) 0.3048(8) 0.184(10) Uani 1 1 d DU . .
H75A H 0.4150 -0.4250 0.3126 0.277 Uiso 1 1 calc R . .
H75B H 0.3868 -0.5246 0.3218 0.277 Uiso 1 1 calc R . .
H75C H 0.3500 -0.4327 0.3158 0.277 Uiso 1 1 calc R . .

loop_
_atom_site_aniso_label
_atom_site_aniso_U_11
_atom_site_aniso_U_22
_atom_site_aniso_U_33
_atom_site_aniso_U_23
_atom_site_aniso_U_13
_atom_site_aniso_U_12
Au1 0.03415(19) 0.0353(2) 0.0365(2) -0.0033(4) 0.0036(4) -0.0049(2)
S1 0.0500(18) 0.0449(18) 0.041(2) -0.0048(14) 0.0063(13) -0.0103(15)
C1 0.038(6) 0.036(5) 0.033(7) -0.005(5) 0.002(5) 0.004(4)
N2 0.017(4) 0.036(5) 0.023(4) 0.003(4) -0.017(3) 0.000(4)
C3 0.040(6) 0.028(5) 0.024(6) 0.011(5) -0.014(5) -0.003(4)
C4 0.043(7) 0.050(7) 0.032(6) 0.004(5) -0.003(5) -0.012(6)
N5 0.020(5) 0.041(5) 0.028(4) 0.002(4) 0.002(4) -0.004(4)
C6 0.035(7) 0.067(9) 0.152(13) 0.057(9) 0.022(8) -0.005(7)
C7 0.040(7) 0.088(10) 0.056(8) -0.013(7) 0.016(6) -0.016(6)
C11 0.030(5) 0.013(5) 0.043(5) -0.001(4) 0.007(4) 0.004(5)
C12 0.039(5) 0.031(6) 0.045(5) -0.010(5) 0.002(4) 0.002(5)
C13 0.033(6) 0.055(9) 0.057(6) -0.015(7) 0.014(5) 0.004(6)
C14 0.052(7) 0.087(10) 0.051(6) -0.001(7) 0.024(6) 0.002(8)
C15 0.040(6) 0.072(9) 0.042(6) 0.008(7) 0.012(5) -0.009(7)
C16 0.032(5) 0.040(7) 0.032(5) 0.005(5) 0.003(4) -0.004(5)
C17 0.037(6) 0.049(7) 0.049(6) -0.015(6) -0.007(5) 0.014(5)
C19 0.031(5) 0.050(7) 0.034(6) 0.010(5) -0.005(4) -0.004(6)
C21 0.043(6) 0.040(6) 0.034(5) -0.004(5) -0.004(4) 0.002(5)
C22 0.055(7) 0.054(8) 0.044(6) -0.001(5) 0.006(6) 0.020(6)
C23 0.079(9) 0.066(9) 0.055(7) -0.017(7) 0.006(6) 0.028(7)
C24 0.114(12) 0.074(10) 0.046(7) -0.008(7) -0.006(7) 0.022(8)
C25 0.094(10) 0.081(10) 0.049(7) -0.010(7) -0.024(7) 0.018(7)
C26 0.058(7) 0.078(9) 0.035(6) -0.007(6) -0.012(6) 0.018(6)
C27 0.074(8) 0.062(8) 0.059(8) -0.003(7) -0.006(6) 0.035(7)
C29 0.054(8) 0.084(10) 0.064(9) 0.000(6) -0.023(7) 0.020(6)
Al1 0.0299(19) 0.0280(19) 0.0295(18) -0.0001(14) -0.0007(14) 0.0026(14)
O3 0.035(4) 0.061(5) 0.033(4) -0.017(4) 0.007(3) 0.006(4)
O4 0.048(4) 0.028(4) 0.026(4) -0.001(3) 0.017(3) -0.005(3)
O5 0.031(4) 0.028(4) 0.036(4) 0.001(3) -0.007(3) 0.004(3)
O6 0.033(4) 0.042(4) 0.022(5) -0.004(3) -0.002(3) -0.006(3)
C31 0.041(7) 0.051(5) 0.019(6) 0.004(5) 0.003(4) 0.018(5)
C32 0.063(7) 0.044(5) 0.033(6) 0.013(5) 0.010(5) 0.033(5)
C33 0.101(10) 0.051(7) 0.042(7) -0.001(6) 0.028(6) 0.032(7)
C34 0.103(11) 0.069(7) 0.045(7) 0.010(6) 0.033(6) 0.049(7)
C35 0.070(9) 0.075(6) 0.038(7) 0.014(6) 0.022(6) 0.033(7)
C36 0.044(7) 0.058(5) 0.031(6) 0.008(5) 0.005(4) 0.016(5)
C37 0.064(7) 0.038(7) 0.040(7) 0.007(6) 0.013(5) 0.020(6)
C39 0.046(7) 0.067(6) 0.037(6) 0.005(6) 0.009(5) 0.001(5)
C41 0.046(7) 0.013(5) 0.039(6) -0.003(4) 0.002(5) 0.004(4)
C42 0.062(7) 0.027(5) 0.041(6) -0.005(5) 0.004(5) 0.008(5)
C43 0.062(8) 0.025(6) 0.044(6) -0.014(5) -0.013(5) 0.000(5)
C44 0.044(6) 0.034(5) 0.083(10) -0.011(6) 0.007(6) -0.001(5)
C45 0.044(7) 0.026(6) 0.058(7) -0.001(5) 0.002(6) 0.001(5)
C46 0.046(7) 0.023(5) 0.044(5) 0.002(4) 0.007(5) -0.002(5)
C47 0.059(6) 0.036(7) 0.036(6) -0.009(5) -0.002(5) 0.001(5)
C48 0.030(5) 0.049(6) 0.101(9) -0.030(7) 0.006(6) -0.018(5)
C49 0.048(7) 0.025(6) 0.048(6) -0.009(4) 0.020(5) -0.009(5)
C51 0.019(6) 0.038(5) 0.033(6) 0.003(4) 0.004(4) 0.007(5)
C52 0.036(7) 0.030(5) 0.029(5) 0.006(4) 0.009(4) 0.001(5)
C53 0.038(7) 0.032(6) 0.049(7) 0.009(5) 0.000(5) 0.004(5)
C54 0.034(6) 0.043(5) 0.046(6) 0.013(5) 0.010(5) 0.002(5)
C55 0.035(7) 0.058(5) 0.028(6) 0.004(5) 0.004(5) 0.011(6)
C56 0.031(6) 0.045(5) 0.027(6) -0.001(4) 0.007(4) 0.001(5)
C57 0.036(7) 0.024(6) 0.039(5) 0.007(5) -0.001(5) -0.002(5)
C58 0.051(7) 0.056(6) 0.053(7) 0.016(5) -0.011(5) 0.002(6)
C59 0.034(6) 0.054(6) 0.030(6) -0.007(5) 0.001(4) -0.006(5)
C61 0.042(6) 0.025(6) 0.025(5) -0.003(4) 0.003(4) 0.002(5)
C62 0.038(6) 0.028(6) 0.029(5) 0.004(4) 0.003(5) -0.002(5)
C63 0.033(7) 0.052(8) 0.027(5) 0.003(5) 0.023(4) -0.003(5)
C64 0.047(7) 0.053(7) 0.023(5) 0.004(5) 0.011(4) -0.009(5)
C65 0.058(7) 0.050(8) 0.025(5) 0.006(5) 0.002(5) 0.001(5)
C66 0.038(5) 0.030(6) 0.031(5) 0.004(5) -0.004(4) -0.007(4)
C67 0.031(5) 0.048(6) 0.034(5) 0.008(6) -0.002(5) -0.001(5)
C68 0.074(8) 0.074(8) 0.031(6) -0.005(6) 0.016(5) 0.017(7)
C69 0.044(7) 0.045(6) 0.039(6) 0.001(5) -0.005(5) 0.003(5)
C171 0.089(11) 0.050(7) 0.070(9) -0.006(6) -0.010(8) 0.014(7)
C172 0.057(8) 0.077(8) 0.111(14) -0.009(8) -0.043(8) -0.002(7)
C191 0.047(8) 0.094(10) 0.053(8) 0.006(7) -0.012(6) -0.008(8)
C192 0.065(10) 0.080(11) 0.097(12) -0.021(9) -0.012(9) 0.035(9)
C271 0.050(7) 0.103(12) 0.129(13) 0.031(11) -0.010(7) 0.008(9)
C272 0.091(12) 0.096(11) 0.093(11) 0.043(9) 0.019(9) 0.032(9)
C291 0.116(15) 0.090(12) 0.138(15) 0.038(10) -0.021(12) 0.019(9)
C292 0.062(8) 0.136(16) 0.108(13) -0.007(11) 0.008(10) -0.003(9)
C38 0.149(14) 0.092(10) 0.068(10) -0.001(6) 0.056(8) 0.056(8)
C381 0.32(2) 0.21(2) 0.098(13) 0.032(11) 0.089(13) 0.215(18)
C382 0.31(2) 0.128(15) 0.107(14) 0.022(10) 0.147(15) 0.086(13)
C383 0.24(2) 0.35(3) 0.24(2) -0.23(2) 0.078(15) -0.020(17)
C391 0.078(10) 0.134(14) 0.048(7) -0.005(8) 0.000(6) -0.047(10)
C392 0.080(10) 0.105(11) 0.061(7) 0.010(8) 0.033(7) -0.017(9)
C393 0.077(8) 0.040(7) 0.088(10) 0.025(7) 0.011(7) 0.005(6)
C481 0.059(8) 0.031(6) 0.120(13) -0.004(6) -0.014(7) -0.010(5)
C482 0.070(9) 0.052(9) 0.089(8) -0.011(8) -0.010(8) 0.007(7)
C483 0.066(11) 0.072(12) 0.100(8) 0.018(9) -0.002(7) -0.017(8)
C491 0.053(6) 0.060(9) 0.052(8) -0.007(6) 0.004(6) -0.006(6)
C492 0.061(8) 0.041(6) 0.059(8) -0.017(5) 0.010(6) 0.007(6)
C493 0.062(8) 0.073(9) 0.052(7) -0.003(6) 0.024(6) -0.014(7)
C581 0.051(9) 0.087(18) 0.15(3) 0.061(18) -0.013(12) 0.009(12)
C582 0.12(2) 0.049(9) 0.091(16) 0.005(11) -0.032(16) 0.041(14)
C583 0.090(17) 0.076(19) 0.064(13) 0.032(10) 0.012(13) 0.017(15)
C591 0.050(6) 0.063(8) 0.038(7) -0.012(7) 0.002(5) 0.005(6)
C592 0.048(7) 0.047(7) 0.055(7) 0.003(6) 0.002(5) -0.001(6)
C593 0.067(8) 0.060(8) 0.042(7) -0.003(6) -0.020(6) 0.002(7)
C681 0.175(14) 0.138(13) 0.058(10) -0.035(11) 0.078(9) -0.053(13)
C682 0.147(12) 0.191(18) 0.037(8) -0.043(10) -0.027(8) 0.069(12)
C683 0.184(18) 0.084(8) 0.040(8) -0.001(7) 0.014(9) 0.044(9)
C691 0.045(7) 0.074(9) 0.071(8) 0.008(7) 0.003(6) 0.001(7)
C692 0.061(10) 0.089(11) 0.066(8) 0.012(7) -0.022(7) 0.027(9)
C693 0.051(9) 0.043(7) 0.144(13) -0.014(7) -0.018(9) 0.015(6)
C584 0.080(18) 0.06(2) 0.12(3) 0.055(19) -0.026(15) -0.017(15)
C585 0.09(3) 0.06(2) 0.08(2) 0.016(16) -0.045(19) -0.008(19)
C586 0.10(3) 0.07(2) 0.09(2) 0.007(17) -0.019(17) 0.049(18)
C71 0.49(4) 0.39(4) 0.60(5) -0.05(4) -0.20(4) 0.02(5)
C72 0.51(4) 0.27(3) 0.27(2) 0.13(2) -0.05(3) -0.14(3)
C73 0.46(3) 0.27(3) 0.26(2) 0.06(2) -0.02(3) -0.06(2)
C74 0.37(3) 0.27(3) 0.180(16) 0.10(2) 0.05(2) -0.06(2)
C75 0.17(2) 0.20(2) 0.179(17) 0.083(18) 0.071(18) 0.015(17)

loop_
_atom_type_symbol
_atom_type_description
_atom_type_scat_dispersion_real
_atom_type_scat_dispersion_imag
_atom_type_scat_source
C C 0.0033 0.0016 'International Tables Vol C Tables 4.2.6.8 and 6.1.1.4'
H H 0.0000 0.0000 'International Tables Vol C Tables 4.2.6.8 and 6.1.1.4'
N N 0.0061 0.0033 'International Tables Vol C Tables 4.2.6.8 and 6.1.1.4'
O O 0.0106 0.0060 'International Tables Vol C Tables 4.2.6.8 and 6.1.1.4'
Al Al 0.0645 0.0514 'International Tables Vol C Tables 4.2.6.8 and 6.1.1.4'
S S 0.1246 0.1234 'International Tables Vol C Tables 4.2.6.8 and 6.1.1.4'
Au Au -2.0133 8.8022 'International Tables Vol C Tables 4.2.6.8 and 6.1.1.4'

loop_
_geom_angle_atom_site_label_1
_geom_angle_atom_site_label_2
_geom_angle_atom_site_label_3
_geom_angle
C1 Au1 S1 177.2(3)
C6 S1 C7 102.1(6)
C6 S1 Au1 102.7(4)
C7 S1 Au1 104.8(4)
N2 C1 N5 102.4(8)
N2 C1 Au1 127.2(8)
N5 C1 Au1 130.4(8)
C1 N2 C3 111.9(9)
C1 N2 C11 123.2(8)
C3 N2 C11 124.7(9)
C4 C3 N2 106.6(9)
C4 C3 H3 126.7
N2 C3 H3 126.7
C3 C4 N5 106.3(9)
C3 C4 H4 126.9
N5 C4 H4 126.9
C1 N5 C4 112.8(9)
C1 N5 C21 124.4(9)
C4 N5 C21 122.4(9)
S1 C6 H6A 109.5
S1 C6 H6B 109.5
H6A C6 H6B 109.5
S1 C6 H6C 109.5
H6A C6 H6C 109.5
H6B C6 H6C 109.5
S1 C7 H7A 109.5
S1 C7 H7B 109.5
H7A C7 H7B 109.5
S1 C7 H7C 109.5
H7A C7 H7C 109.5
H7B C7 H7C 109.5
C12 C11 C16 123.6(10)
C12 C11 N2 117.4(9)
C16 C11 N2 118.9(9)
C11 C12 C13 117.2(11)
C11 C12 C17 124.0(10)
C13 C12 C17 118.7(10)
C14 C13 C12 121.2(12)
C14 C13 H13 119.4
C12 C13 H13 119.4
C15 C14 C13 118.2(12)
C15 C14 H14 120.9
C13 C14 H14 120.9
C14 C15 C16 123.0(12)
C14 C15 H15 118.5
C16 C15 H15 118.5
C15 C16 C11 116.7(10)
C15 C16 C19 121.4(10)
C11 C16 C19 122.0(10)
C12 C17 C172 112.6(10)
C12 C17 C171 111.6(9)
C172 C17 C171 108.9(10)
C12 C17 H17 107.8
C172 C17 H17 107.8
C171 C17 H17 107.8
C16 C19 C191 114.3(9)
C16 C19 C192 112.1(10)
C191 C19 C192 108.9(10)
C16 C19 H19 107.0
C191 C19 H19 107.0
C192 C19 H19 107.0
C22 C21 C26 124.1(11)
C22 C21 N5 119.9(10)
C26 C21 N5 116.0(10)
C21 C22 C23 117.0(12)
C21 C22 C27 123.8(12)
C23 C22 C27 119.3(12)
C24 C23 C22 119.7(13)
C24 C23 H23 120.1
C22 C23 H23 120.1
C25 C24 C23 122.5(13)
C25 C24 H24 118.7
C23 C24 H24 118.7
C24 C25 C26 121.1(13)
C24 C25 H25 119.5
C26 C25 H25 119.5
C25 C26 C21 115.5(12)
C25 C26 C29 119.6(12)
C21 C26 C29 124.6(12)
C271 C27 C22 111.5(11)
C271 C27 C272 108.2(11)
C22 C27 C272 110.0(12)
C271 C27 H27 109.0
C22 C27 H27 109.0
C272 C27 H27 109.0
C291 C29 C292 113.7(12)
C291 C29 C26 110.6(13)
C292 C29 C26 112.2(13)
C291 C29 H29 106.6
C292 C29 H29 106.6
C26 C29 H29 106.6
O5 Al1 O3 107.5(4)
O5 Al1 O6 118.5(4)
O3 Al1 O6 99.1(3)
O5 Al1 O4 107.0(3)
O3 Al1 O4 120.2(4)
O6 Al1 O4 105.1(3)
C31 O3 Al1 153.9(7)
C41 O4 Al1 149.9(6)
C51 O5 Al1 155.5(7)
C61 O6 Al1 138.0(8)
O3 C31 C32 118.4(10)
O3 C31 C36 121.2(10)
C32 C31 C36 120.4(10)
C33 C32 C31 118.1(11)
C33 C32 C37 122.8(11)
C31 C32 C37 119.1(10)
C34 C33 C32 122.3(13)
C34 C33 H33 118.8
C32 C33 H33 118.8
C35 C34 C33 118.8(12)
C35 C34 C38 123.0(13)
C33 C34 C38 118.1(13)
C34 C35 C36 124.2(12)
C34 C35 H35 117.9
C36 C35 H35 117.9
C35 C36 C31 116.2(11)
C35 C36 C39 122.5(10)
C31 C36 C39 121.2(10)
C32 C37 C47 114.7(9)
C32 C37 H37A 108.6
C47 C37 H37A 108.6
C32 C37 H37B 108.6
C47 C37 H37B 108.6
H37A C37 H37B 107.6
C392 C39 C36 111.7(10)
C392 C39 C393 107.3(9)
C36 C39 C393 110.9(9)
C392 C39 C391 108.5(9)
C36 C39 C391 108.0(9)
C393 C39 C391 110.5(10)
O4 C41 C42 121.7(10)
O4 C41 C46 120.9(9)
C42 C41 C46 117.3(10)
C43 C42 C41 122.5(11)
C43 C42 C47 120.2(10)
C41 C42 C47 117.3(10)
C42 C43 C44 120.4(11)
C42 C43 H43 119.8
C44 C43 H43 119.8
C45 C44 C43 117.0(10)
C45 C44 C48 124.3(12)
C43 C44 C48 118.5(11)
C44 C45 C46 125.2(11)
C44 C45 H45 117.4
C46 C45 H45 117.4
C45 C46 C41 117.6(10)
C45 C46 C49 120.6(9)
C41 C46 C49 121.8(9)
C42 C47 C37 112.6(9)
C42 C47 H47A 109.1
C37 C47 H47A 109.1
C42 C47 H47B 109.1
C37 C47 H47B 109.1
H47A C47 H47B 107.8
C44 C48 C482 107.1(10)
C44 C48 C483 113.4(10)
C482 C48 C483 107.7(8)
C44 C48 C481 112.1(8)
C482 C48 C481 108.1(9)
C483 C48 C481 108.2(10)
C491 C49 C492 111.0(8)
C491 C49 C493 107.4(9)
C492 C49 C493 109.8(8)
C491 C49 C46 109.0(9)
C492 C49 C46 108.7(8)
C493 C49 C46 111.0(8)
O5 C51 C52 120.4(9)
O5 C51 C56 120.9(9)
C52 C51 C56 118.7(10)
C51 C52 C53 121.0(10)
C51 C52 C57 119.7(10)
C53 C52 C57 119.3(10)
C54 C53 C52 122.9(11)
C54 C53 H53 118.6
C52 C53 H53 118.6
C53 C54 C55 114.2(10)
C53 C54 C58 123.5(10)
C55 C54 C58 122.3(10)
C56 C55 C54 125.1(11)
C56 C55 H55 117.4
C54 C55 H55 117.4
C55 C56 C51 118.0(10)
C55 C56 C59 120.9(9)
C51 C56 C59 121.1(9)
C52 C57 C67 110.8(8)
C52 C57 H57A 109.5
C67 C57 H57A 109.5
C52 C57 H57B 109.5
C67 C57 H57B 109.5
H57A C57 H57B 108.1
C54 C58 C581 109.3(12)
C54 C58 C583 106.9(12)
C581 C58 C583 114.1(13)
C54 C58 C584 108.9(15)
C581 C58 C584 140.5(17)
C583 C58 C584 43.3(14)
C54 C58 C586 110.0(15)
C581 C58 C586 65.7(15)
C583 C58 C586 140.4(18)
C584 C58 C586 109.6(15)
C54 C58 C585 111.8(16)
C581 C58 C585 45.4(14)
C583 C58 C585 70.5(14)
C584 C58 C585 109.3(14)
C586 C58 C585 107.2(14)
C54 C58 C582 113.7(12)
C581 C58 C582 106.4(12)
C583 C58 C582 106.6(12)
C584 C58 C582 66.3(15)
C586 C58 C582 44.8(14)
C585 C58 C582 132.9(17)
C593 C59 C56 113.6(9)
C593 C59 C592 107.0(8)
C56 C59 C592 110.3(8)
C593 C59 C591 106.2(8)
C56 C59 C591 109.9(8)
C592 C59 C591 109.5(8)
O6 C61 C66 121.3(10)
O6 C61 C62 118.2(10)
C66 C61 C62 120.2(9)
C63 C62 C61 118.4(10)
C63 C62 C67 121.5(10)
C61 C62 C67 119.7(9)
C62 C63 C64 121.7(11)
C62 C63 H63 119.2
C64 C63 H63 119.2
C65 C64 C63 118.7(10)
C65 C64 C68 122.2(10)
C63 C64 C68 119.1(10)
C64 C65 C66 122.5(11)
C64 C65 H65 118.8
C66 C65 H65 118.8
C61 C66 C65 118.1(10)
C61 C66 C69 122.7(9)
C65 C66 C69 119.2(9)
C62 C67 C57 114.0(8)
C62 C67 H67A 108.7
C57 C67 H67A 108.7
C62 C67 H67B 108.7
C57 C67 H67B 108.7
H67A C67 H67B 107.6
C683 C68 C681 109.8(11)
C683 C68 C682 109.0(10)
C681 C68 C682 108.7(10)
C683 C68 C64 110.8(9)
C681 C68 C64 106.8(9)
C682 C68 C64 111.6(10)
C691 C69 C692 108.9(9)
C691 C69 C693 109.0(9)
C692 C69 C693 107.3(9)
C691 C69 C66 106.7(8)
C692 C69 C66 113.1(9)
C693 C69 C66 111.8(9)
C17 C171 H17A 109.5
C17 C171 H17B 109.5
H17A C171 H17B 109.5
C17 C171 H17C 109.5
H17A C171 H17C 109.5
H17B C171 H17C 109.5
C17 C172 H17D 109.5
C17 C172 H17E 109.5
H17D C172 H17E 109.5
C17 C172 H17F 109.5
H17D C172 H17F 109.5
H17E C172 H17F 109.5
C19 C191 H19A 109.5
C19 C191 H19B 109.5
H19A C191 H19B 109.5
C19 C191 H19C 109.5
H19A C191 H19C 109.5
H19B C191 H19C 109.5
C19 C192 H19D 109.5
C19 C192 H19E 109.5
H19D C192 H19E 109.5
C19 C192 H19F 109.5
H19D C192 H19F 109.5
H19E C192 H19F 109.5
C27 C271 H27A 109.5
C27 C271 H27B 109.5
H27A C271 H27B 109.5
C27 C271 H27C 109.5
H27A C271 H27C 109.5
H27B C271 H27C 109.5
C27 C272 H27D 109.5
C27 C272 H27E 109.5
H27D C272 H27E 109.5
C27 C272 H27F 109.5
H27D C272 H27F 109.5
H27E C272 H27F 109.5
C29 C291 H29A 109.5
C29 C291 H29B 109.5
H29A C291 H29B 109.5
C29 C291 H29C 109.5
H29A C291 H29C 109.5
H29B C291 H29C 109.5
C29 C292 H29D 109.5
C29 C292 H29E 109.5
H29D C292 H29E 109.5
C29 C292 H29F 109.5
H29D C292 H29F 109.5
H29E C292 H29F 109.5
C381 C38 C382 109.4(12)
C381 C38 C383 109.2(14)
C382 C38 C383 107.7(12)
C381 C38 C34 108.9(11)
C382 C38 C34 110.7(12)
C383 C38 C34 110.9(13)
C38 C381 H38A 109.5
C38 C381 H38B 109.5
H38A C381 H38B 109.5
C38 C381 H38C 109.5
H38A C381 H38C 109.5
H38B C381 H38C 109.5
C38 C382 H38D 109.5
C38 C382 H38E 109.5
H38D C382 H38E 109.5
C38 C382 H38F 109.5
H38D C382 H38F 109.5
H38E C382 H38F 109.5
C38 C383 H38G 109.5
C38 C383 H38H 109.5
H38G C383 H38H 109.5
C38 C383 H38I 109.5
H38G C383 H38I 109.5
H38H C383 H38I 109.5
C39 C391 H39A 109.5
C39 C391 H39B 109.5
H39A C391 H39B 109.5
C39 C391 H39C 109.5
H39A C391 H39C 109.5
H39B C391 H39C 109.5
C39 C392 H39D 109.5
C39 C392 H39E 109.5
H39D C392 H39E 109.5
C39 C392 H39F 109.5
H39D C392 H39F 109.5
H39E C392 H39F 109.5
C39 C393 H39G 109.5
C39 C393 H39H 109.5
H39G C393 H39H 109.5
C39 C393 H39I 109.5
H39G C393 H39I 109.5
H39H C393 H39I 109.5
C48 C481 H48A 109.5
C48 C481 H48B 109.5
H48A C481 H48B 109.5
C48 C481 H48C 109.5
H48A C481 H48C 109.5
H48B C481 H48C 109.5
C48 C482 H48D 109.5
C48 C482 H48E 109.5
H48D C482 H48E 109.5
C48 C482 H48F 109.5
H48D C482 H48F 109.5
H48E C482 H48F 109.5
C48 C483 H48G 109.5
C48 C483 H48H 109.5
H48G C483 H48H 109.5
C48 C483 H48I 109.5
H48G C483 H48I 109.5
H48H C483 H48I 109.5
C49 C491 H49A 109.5
C49 C491 H49B 109.5
H49A C491 H49B 109.5
C49 C491 H49C 109.5
H49A C491 H49C 109.5
H49B C491 H49C 109.5
C49 C492 H49D 109.5
C49 C492 H49E 109.5
H49D C492 H49E 109.5
C49 C492 H49F 109.5
H49D C492 H49F 109.5
H49E C492 H49F 109.5
C49 C493 H49G 109.5
C49 C493 H49H 109.5
H49G C493 H49H 109.5
C49 C493 H49I 109.5
H49G C493 H49I 109.5
H49H C493 H49I 109.5
C58 C581 H58A 109.5
C58 C581 H58B 109.5
H58A C581 H58B 109.5
C58 C581 H58C 109.5
H58A C581 H58C 109.5
H58B C581 H58C 109.5
C58 C582 H58D 109.5
C58 C582 H58E 109.5
H58D C582 H58E 109.5
C58 C582 H58F 109.5
H58D C582 H58F 109.5
H58E C582 H58F 109.5
C58 C583 H58G 109.5
C58 C583 H58H 109.5
H58G C583 H58H 109.5
C58 C583 H58I 109.5
H58G C583 H58I 109.5
H58H C583 H58I 109.5
C59 C591 H59A 109.5
C59 C591 H59B 109.5
H59A C591 H59B 109.5
C59 C591 H59C 109.5
H59A C591 H59C 109.5
H59B C591 H59C 109.5
C59 C592 H59D 109.5
C59 C592 H59E 109.5
H59D C592 H59E 109.5
C59 C592 H59F 109.5
H59D C592 H59F 109.5
H59E C592 H59F 109.5
C59 C593 H59G 109.5
C59 C593 H59H 109.5
H59G C593 H59H 109.5
C59 C593 H59I 109.5
H59G C593 H59I 109.5
H59H C593 H59I 109.5
C68 C681 H68A 109.5
C68 C681 H68B 109.5
H68A C681 H68B 109.5
C68 C681 H68C 109.5
H68A C681 H68C 109.5
H68B C681 H68C 109.5
C68 C682 H68D 109.5
C68 C682 H68E 109.5
H68D C682 H68E 109.5
C68 C682 H68F 109.5
H68D C682 H68F 109.5
H68E C682 H68F 109.5
C68 C683 H68G 109.5
C68 C683 H68H 109.5
H68G C683 H68H 109.5
C68 C683 H68I 109.5
H68G C683 H68I 109.5
H68H C683 H68I 109.5
C69 C691 H69A 109.5
C69 C691 H69B 109.5
H69A C691 H69B 109.5
C69 C691 H69C 109.5
H69A C691 H69C 109.5
H69B C691 H69C 109.5
C69 C692 H69D 109.5
C69 C692 H69E 109.5
H69D C692 H69E 109.5
C69 C692 H69F 109.5
H69D C692 H69F 109.5
H69E C692 H69F 109.5
C69 C693 H69G 109.5
C69 C693 H69H 109.5
H69G C693 H69H 109.5
C69 C693 H69I 109.5
H69G C693 H69I 109.5
H69H C693 H69I 109.5
C58 C584 H58J 109.5
C58 C584 H58K 109.5
H58J C584 H58K 109.5
C58 C584 H58L 109.5
H58J C584 H58L 109.5
H58K C584 H58L 109.5
C58 C585 H58M 109.5
C58 C585 H58N 109.5
H58M C585 H58N 109.5
C58 C585 H58O 109.5
H58M C585 H58O 109.5
H58N C585 H58O 109.5
C58 C586 H58P 109.5
C58 C586 H58Q 109.5
H58P C586 H58Q 109.5
C58 C586 H58R 109.5
H58P C586 H58R 109.5
H58Q C586 H58R 109.5
C72 C71 H71A 109.5
C72 C71 H71B 109.5
H71A C71 H71B 109.5
C72 C71 H71C 109.5
H71A C71 H71C 109.5
H71B C71 H71C 109.5
C73 C72 C71 104(3)
C73 C72 H72A 111.0
C71 C72 H72A 110.9
C73 C72 H72B 110.9
C71 C72 H72B 110.9
H72A C72 H72B 109.0
C74 C73 C72 109(3)
C74 C73 H73A 109.9
C72 C73 H73A 109.9
C74 C73 H73B 109.9
C72 C73 H73B 109.9
H73A C73 H73B 108.3
C73 C74 C75 110(3)
C73 C74 H74A 109.7
C75 C74 H74A 109.7
C73 C74 H74B 109.7
C75 C74 H74B 109.7
H74A C74 H74B 108.2
C74 C75 H75A 109.5
C74 C75 H75B 109.5
H75A C75 H75B 109.5
C74 C75 H75C 109.5
H75A C75 H75C 109.5
H75B C75 H75C 109.5

loop_
_geom_bond_atom_site_label_1
_geom_bond_atom_site_label_2
_geom_bond_distance
Au1 C1 1.957(10)
Au1 S1 2.311(3)
S1 C6 1.791(12)
S1 C7 1.826(11)
C1 N2 1.363(12)
C1 N5 1.369(13)
N2 C3 1.404(11)
N2 C11 1.430(12)
C3 C4 1.339(15)
C3 H3 0.9500
C4 N5 1.387(13)
C4 H4 0.9500
N5 C21 1.471(12)
C6 H6A 0.9800
C6 H6B 0.9800
C6 H6C 0.9800
C7 H7A 0.9800
C7 H7B 0.9800
C7 H7C 0.9800
C11 C12 1.373(14)
C11 C16 1.393(14)
C12 C13 1.413(15)
C12 C17 1.505(14)
C13 C14 1.393(17)
C13 H13 0.9500
C14 C15 1.374(16)
C14 H14 0.9500
C15 C16 1.388(14)
C15 H15 0.9500
C16 C19 1.521(14)
C17 C172 1.509(15)
C17 C171 1.528(14)
C17 H17 1.0000
C19 C191 1.527(14)
C19 C192 1.524(16)
C19 H19 1.0000
C21 C22 1.388(16)
C21 C26 1.404(16)
C22 C23 1.387(16)
C22 C27 1.528(17)
C23 C24 1.378(17)
C23 H23 0.9500
C24 C25 1.340(17)
C24 H24 0.9500
C25 C26 1.400(17)
C25 H25 0.9500
C26 C29 1.528(17)
C27 C271 1.520(17)
C27 C272 1.547(17)
C27 H27 1.0000
C29 C291 1.525(18)
C29 C292 1.528(19)
C29 H29 1.0000
Al1 O5 1.708(7)
Al1 O3 1.714(7)
Al1 O6 1.741(7)
Al1 O4 1.742(7)
O3 C31 1.354(11)
O4 C41 1.334(11)
O5 C51 1.354(11)
O6 C61 1.360(11)
C31 C32 1.407(15)
C31 C36 1.426(14)
C32 C33 1.394(14)
C32 C37 1.494(14)
C33 C34 1.356(17)
C33 H33 0.9500
C34 C35 1.352(17)
C34 C38 1.572(17)
C35 C36 1.389(15)
C35 H35 0.9500
C36 C39 1.521(15)
C37 C47 1.537(15)
C37 H37A 0.9900
C37 H37B 0.9900
C39 C392 1.521(10)
C39 C393 1.539(10)
C39 C391 1.544(11)
C41 C42 1.423(13)
C41 C46 1.424(12)
C42 C43 1.372(14)
C42 C47 1.479(14)
C43 C44 1.429(16)
C43 H43 0.9500
C44 C45 1.348(15)
C44 C48 1.533(14)
C45 C46 1.417(14)
C45 H45 0.9500
C46 C49 1.561(14)
C47 H47A 0.9900
C47 H47B 0.9900
C48 C482 1.537(10)
C48 C483 1.541(11)
C48 C481 1.542(10)
C49 C491 1.510(10)
C49 C492 1.517(10)
C49 C493 1.530(10)
C51 C52 1.378(14)
C51 C56 1.427(14)
C52 C53 1.407(14)
C52 C57 1.511(14)
C53 C54 1.392(14)
C53 H53 0.9500
C54 C55 1.416(14)
C54 C58 1.490(14)
C55 C56 1.385(14)
C55 H55 0.9500
C56 C59 1.541(14)
C57 C67 1.565(14)
C57 H57A 0.9900
C57 H57B 0.9900
C58 C581 1.516(12)
C58 C583 1.528(12)
C58 C584 1.526(13)
C58 C586 1.536(13)
C58 C585 1.543(13)
C58 C582 1.551(12)
C59 C593 1.537(9)
C59 C592 1.545(10)
C59 C591 1.550(10)
C61 C66 1.390(14)
C61 C62 1.430(15)
C62 C63 1.372(14)
C62 C67 1.514(13)
C63 C64 1.393(14)
C63 H63 0.9500
C64 C65 1.369(15)
C64 C68 1.547(14)
C65 C66 1.395(14)
C65 H65 0.9500
C66 C69 1.568(14)
C67 H67A 0.9900
C67 H67B 0.9900
C68 C683 1.524(11)
C68 C681 1.526(11)
C68 C682 1.535(11)
C69 C691 1.523(10)
C69 C692 1.525(10)
C69 C693 1.539(10)
C171 H17A 0.9800
C171 H17B 0.9800
C171 H17C 0.9800
C172 H17D 0.9800
C172 H17E 0.9800
C172 H17F 0.9800
C191 H19A 0.9800
C191 H19B 0.9800
C191 H19C 0.9800
C192 H19D 0.9800
C192 H19E 0.9800
C192 H19F 0.9800
C271 H27A 0.9800
C271 H27B 0.9800
C271 H27C 0.9800
C272 H27D 0.9800
C272 H27E 0.9800
C272 H27F 0.9800
C291 H29A 0.9800
C291 H29B 0.9800
C291 H29C 0.9800
C292 H29D 0.9800
C292 H29E 0.9800
C292 H29F 0.9800
C38 C381 1.499(12)
C38 C382 1.512(11)
C38 C383 1.533(12)
C381 H38A 0.9800
C381 H38B 0.9800
C381 H38C 0.9800
C382 H38D 0.9800
C382 H38E 0.9800
C382 H38F 0.9800
C383 H38G 0.9800
C383 H38H 0.9800
C383 H38I 0.9800
C391 H39A 0.9800
C391 H39B 0.9800
C391 H39C 0.9800
C392 H39D 0.9800
C392 H39E 0.9800
C392 H39F 0.9800
C393 H39G 0.9800
C393 H39H 0.9800
C393 H39I 0.9800
C481 H48A 0.9800
C481 H48B 0.9800
C481 H48C 0.9800
C482 H48D 0.9800
C482 H48E 0.9800
C482 H48F 0.9800
C483 H48G 0.9800
C483 H48H 0.9800
C483 H48I 0.9800
C491 H49A 0.9800
C491 H49B 0.9800
C491 H49C 0.9800
C492 H49D 0.9800
C492 H49E 0.9800
C492 H49F 0.9800
C493 H49G 0.9800
C493 H49H 0.9800
C493 H49I 0.9800
C581 H58A 0.9800
C581 H58B 0.9800
C581 H58C 0.9800
C582 H58D 0.9800
C582 H58E 0.9800
C582 H58F 0.9800
C583 H58G 0.9800
C583 H58H 0.9800
C583 H58I 0.9800
C591 H59A 0.9800
C591 H59B 0.9800
C591 H59C 0.9800
C592 H59D 0.9800
C592 H59E 0.9800
C592 H59F 0.9800
C593 H59G 0.9800
C593 H59H 0.9800
C593 H59I 0.9800
C681 H68A 0.9800
C681 H68B 0.9800
C681 H68C 0.9800
C682 H68D 0.9800
C682 H68E 0.9800
C682 H68F 0.9800
C683 H68G 0.9800
C683 H68H 0.9800
C683 H68I 0.9800
C691 H69A 0.9800
C691 H69B 0.9800
C691 H69C 0.9800
C692 H69D 0.9800
C692 H69E 0.9800
C692 H69F 0.9800
C693 H69G 0.9800
C693 H69H 0.9800
C693 H69I 0.9800
C584 H58J 0.9800
C584 H58K 0.9800
C584 H58L 0.9800
C585 H58M 0.9800
C585 H58N 0.9800
C585 H58O 0.9800
C586 H58P 0.9800
C586 H58Q 0.9800
C586 H58R 0.9800
C71 C72 1.52(2)
C71 H71A 0.9800
C71 H71B 0.9800
C71 H71C 0.9800
C72 C73 1.49(2)
C72 H72A 0.9900
C72 H72B 0.9900
C73 C74 1.45(2)
C73 H73A 0.9900
C73 H73B 0.9900
C74 C75 1.489(19)
C74 H74A 0.9900
C74 H74B 0.9900
C75 H75A 0.9800
C75 H75B 0.9800
C75 H75C 0.9800

loop_
_geom_torsion_atom_site_label_1
_geom_torsion_atom_site_label_2
_geom_torsion_atom_site_label_3
_geom_torsion_atom_site_label_4
_geom_torsion
C1 Au1 S1 C6 -24(7)
C1 Au1 S1 C7 82(7)
S1 Au1 C1 N2 -50(7)
S1 Au1 C1 N5 127(6)
N5 C1 N2 C3 0.4(10)
Au1 C1 N2 C3 178.2(7)
N5 C1 N2 C11 175.2(8)
Au1 C1 N2 C11 -7.0(13)
C1 N2 C3 C4 0.3(11)
C11 N2 C3 C4 -174.4(9)
N2 C3 C4 N5 -0.9(11)
N2 C1 N5 C4 -1.0(11)
Au1 C1 N5 C4 -178.7(8)
N2 C1 N5 C21 -173.3(9)
Au1 C1 N5 C21 9.0(15)
C3 C4 N5 C1 1.2(12)
C3 C4 N5 C21 173.7(9)
C1 N2 C11 C12 -70.2(12)
C3 N2 C11 C12 103.9(11)
C1 N2 C11 C16 105.7(11)
C3 N2 C11 C16 -80.2(12)
C16 C11 C12 C13 -0.3(16)
N2 C11 C12 C13 175.4(9)
C16 C11 C12 C17 175.9(10)
N2 C11 C12 C17 -8.3(15)
C11 C12 C13 C14 -2.4(18)
C17 C12 C13 C14 -178.9(11)
C12 C13 C14 C15 4(2)
C13 C14 C15 C16 -3(2)
C14 C15 C16 C11 0.4(19)
C14 C15 C16 C19 179.5(12)
C12 C11 C16 C15 1.3(17)
N2 C11 C16 C15 -174.4(10)
C12 C11 C16 C19 -177.8(10)
N2 C11 C16 C19 6.6(15)
C11 C12 C17 C172 128.4(12)
C13 C12 C17 C172 -55.4(14)
C11 C12 C17 C171 -108.7(12)
C13 C12 C17 C171 67.6(14)
C15 C16 C19 C191 -22.0(16)
C11 C16 C19 C191 157.1(10)
C15 C16 C19 C192 102.6(13)
C11 C16 C19 C192 -78.4(14)
C1 N5 C21 C22 -87.4(14)
C4 N5 C21 C22 101.0(14)
C1 N5 C21 C26 91.8(13)
C4 N5 C21 C26 -79.8(14)
C26 C21 C22 C23 1(2)
N5 C21 C22 C23 -179.5(11)
C26 C21 C22 C27 179.7(13)
N5 C21 C22 C27 -1(2)
C21 C22 C23 C24 0(2)
C27 C22 C23 C24 -178.0(13)
C22 C23 C24 C25 -3(2)
C23 C24 C25 C26 4(2)
C24 C25 C26 C21 -2(2)
C24 C25 C26 C29 -176.0(14)
C22 C21 C26 C25 -1(2)
N5 C21 C26 C25 -180.0(11)
C22 C21 C26 C29 173.3(14)
N5 C21 C26 C29 -5.9(19)
C21 C22 C27 C271 -133.2(14)
C23 C22 C27 C271 45.1(19)
C21 C22 C27 C272 106.7(15)
C23 C22 C27 C272 -74.9(16)
C25 C26 C29 C291 -60.6(19)
C21 C26 C29 C291 125.6(15)
C25 C26 C29 C292 67.5(19)
C21 C26 C29 C292 -106.3(16)
O5 Al1 O3 C31 65.1(17)
O6 Al1 O3 C31 -171.0(16)
O4 Al1 O3 C31 -57.5(17)
O5 Al1 O4 C41 -66.6(14)
O3 Al1 O4 C41 56.2(14)
O6 Al1 O4 C41 166.5(13)
O3 Al1 O5 C51 97.3(15)
O6 Al1 O5 C51 -13.9(17)
O4 Al1 O5 C51 -132.3(15)
O5 Al1 O6 C61 -80.0(10)
O3 Al1 O6 C61 164.3(10)
O4 Al1 O6 C61 39.5(10)
Al1 O3 C31 C32 47(2)
Al1 O3 C31 C36 -135.4(14)
O3 C31 C32 C33 178.1(10)
C36 C31 C32 C33 0.7(17)
O3 C31 C32 C37 -1.6(16)
C36 C31 C32 C37 -179.0(10)
C31 C32 C33 C34 0(2)
C37 C32 C33 C34 179.8(13)
C32 C33 C34 C35 -2(2)
C32 C33 C34 C38 -177.6(12)
C33 C34 C35 C36 3(2)
C38 C34 C35 C36 178.3(12)
C34 C35 C36 C31 -1.7(19)
C34 C35 C36 C39 179.3(12)
O3 C31 C36 C35 -177.3(10)
C32 C31 C36 C35 0.0(16)
O3 C31 C36 C39 1.7(15)
C32 C31 C36 C39 179.0(10)
C33 C32 C37 C47 104.9(13)
C31 C32 C37 C47 -75.5(14)
C35 C36 C39 C392 -2.0(15)
C31 C36 C39 C392 179.1(10)
C35 C36 C39 C393 -121.6(12)
C31 C36 C39 C393 59.5(13)
C35 C36 C39 C391 117.2(12)
C31 C36 C39 C391 -61.7(13)
Al1 O4 C41 C42 -16(2)
Al1 O4 C41 C46 167.4(10)
O4 C41 C42 C43 -178.4(10)
C46 C41 C42 C43 -1.4(17)
O4 C41 C42 C47 -1.6(16)
C46 C41 C42 C47 175.4(10)
C41 C42 C43 C44 0.0(18)
C47 C42 C43 C44 -176.7(10)
C42 C43 C44 C45 1.5(18)
C42 C43 C44 C48 176.7(10)
C43 C44 C45 C46 -1.5(19)
C48 C44 C45 C46 -176.4(10)
C44 C45 C46 C41 0.1(18)
C44 C45 C46 C49 -178.1(11)
O4 C41 C46 C45 178.4(10)
C42 C41 C46 C45 1.4(15)
O4 C41 C46 C49 -3.5(16)
C42 C41 C46 C49 179.5(10)
C43 C42 C47 C37 100.0(13)
C41 C42 C47 C37 -76.9(13)
C32 C37 C47 C42 165.2(10)
C45 C44 C48 C482 -116.6(13)
C43 C44 C48 C482 68.6(13)
C45 C44 C48 C483 2.1(16)
C43 C44 C48 C483 -172.7(10)
C45 C44 C48 C481 124.9(13)
C43 C44 C48 C481 -49.9(15)
C45 C46 C49 C491 -122.7(11)
C41 C46 C49 C491 59.2(13)
C45 C46 C49 C492 116.3(11)
C41 C46 C49 C492 -61.8(13)
C45 C46 C49 C493 -4.5(14)
C41 C46 C49 C493 177.4(10)
Al1 O5 C51 C52 18(2)
Al1 O5 C51 C56 -159.8(12)
O5 C51 C52 C53 -179.6(9)
C56 C51 C52 C53 -1.5(15)
O5 C51 C52 C57 -0.3(15)
C56 C51 C52 C57 177.8(9)
C51 C52 C53 C54 2.2(16)
C57 C52 C53 C54 -177.2(10)
C52 C53 C54 C55 -1.9(15)
C52 C53 C54 C58 176.7(10)
C53 C54 C55 C56 1.3(16)
C58 C54 C55 C56 -177.4(10)
C54 C55 C56 C51 -0.8(16)
C54 C55 C56 C59 -177.7(9)
O5 C51 C56 C55 179.0(9)
C52 C51 C56 C55 0.9(14)
O5 C51 C56 C59 -4.1(14)
C52 C51 C56 C59 177.8(9)
C51 C52 C57 C67 66.8(12)
C53 C52 C57 C67 -113.8(10)
C53 C54 C58 C581 123.5(18)
C55 C54 C58 C581 -57.9(19)
C53 C54 C58 C583 -112.5(17)
C55 C54 C58 C583 66.1(17)
C53 C54 C58 C584 -67(2)
C55 C54 C58 C584 112(2)
C53 C54 C58 C586 53(2)
C55 C54 C58 C586 -128(2)
C53 C54 C58 C585 172(2)
C55 C54 C58 C585 -9(2)
C53 C54 C58 C582 4.8(19)
C55 C54 C58 C582 -176.6(16)
C55 C56 C59 C593 -1.0(13)
C51 C56 C59 C593 -177.9(9)
C55 C56 C59 C592 119.2(10)
C51 C56 C59 C592 -57.7(12)
C55 C56 C59 C591 -119.9(10)
C51 C56 C59 C591 63.2(11)
Al1 O6 C61 C66 -128.7(10)
Al1 O6 C61 C62 56.7(14)
O6 C61 C62 C63 -177.1(10)
C66 C61 C62 C63 8.2(16)
O6 C61 C62 C67 -4.1(15)
C66 C61 C62 C67 -178.8(9)
C61 C62 C63 C64 -5.0(16)
C67 C62 C63 C64 -177.9(10)
C62 C63 C64 C65 0.8(17)
C62 C63 C64 C68 177.5(10)
C63 C64 C65 C66 0.3(18)
C68 C64 C65 C66 -176.2(10)
O6 C61 C66 C65 178.4(10)
C62 C61 C66 C65 -7.1(16)
O6 C61 C66 C69 1.1(16)
C62 C61 C66 C69 175.6(9)
C64 C65 C66 C61 2.9(17)
C64 C65 C66 C69 -179.7(10)
C63 C62 C67 C57 -123.4(11)
C61 C62 C67 C57 63.8(13)
C52 C57 C67 C62 -161.5(9)
C65 C64 C68 C683 -136.5(12)
C63 C64 C68 C683 47.0(14)
C65 C64 C68 C681 104.0(13)
C63 C64 C68 C681 -72.5(13)
C65 C64 C68 C682 -14.8(16)
C63 C64 C68 C682 168.7(11)
C61 C66 C69 C691 -65.3(12)
C65 C66 C69 C691 117.4(10)
C61 C66 C69 C692 174.9(10)
C65 C66 C69 C692 -2.4(14)
C61 C66 C69 C693 53.8(13)
C65 C66 C69 C693 -123.5(10)
C35 C34 C38 C381 -109.4(17)
C33 C34 C38 C381 66.2(19)
C35 C34 C38 C382 11(2)
C33 C34 C38 C382 -173.5(14)
C35 C34 C38 C383 130.4(18)
C33 C34 C38 C383 -53.9(19)
C71 C72 C73 C74 -138(4)
C72 C73 C74 C75 176(3)
